data_7102090
loop_
_publ_author_name
'Castro, Maria'
'Garcia, Raquel'
'Warrender, Stewart J'
'Slawin, Alexandra M Z'
'Wright, Paul A'
'Cox, Paul A'
'Fecant, Antoine'
'Mellot-Draznieks, Caroline'
'Bats, Nicolas'

_publ_section_title
;
 Co-templating and modelling in the rational synthesis of zeolitic
 solids.
;
_journal_issue 33
_journal_name_full 'Chemical communications (Cambridge, England)'
_journal_page_first 3470
_journal_page_last 3472
_journal_paper_doi 10.1039/b705377k
_journal_year 2007
_chemical_formula_moiety '(C18 H38 N2 O6).(C8 H20 N)6.(Al38 Mg10 O192 P48).(H4 N)2.(H2 O)40'
_chemical_formula_sum 'C66 H246 Al38 Mg10 N10 O238 P48'
_chemical_formula_weight 7743.63
_chemical_name_systematic
;
?
;
_space_group_IT_number 222
_symmetry_cell_setting cubic
_symmetry_space_group_name_Hall '-P 4a 2bc 3'
_symmetry_space_group_name_H-M 'P n -3 n :2'
_atom_sites_solution_hydrogens noref
_atom_sites_solution_primary direct
_atom_sites_solution_secondary difmap
_audit_creation_method SHELXL-97
_cell_angle_alpha 90.00
_cell_angle_beta 90.00
_cell_angle_gamma 90.00
_cell_formula_units_Z 1
_cell_length_a 18.9056(17)
_cell_length_b 18.9056(17)
_cell_length_c 18.9056(17)
_cell_measurement_reflns_used 6628
_cell_measurement_temperature 93(2)
_cell_measurement_theta_max 26.84
_cell_measurement_theta_min 1.43
_cell_volume 6757.3(11)
_computing_cell_refinement 'CrystalClear (Rigaku Corp., 2004)'
_computing_data_collection 'CrystalClear (Rigaku Corp., 2004)'
_computing_data_reduction 'CrystalClear (Rigaku Corp., 2004)'
_computing_molecular_graphics 'Bruker SHELXTL'
_computing_publication_material 'Bruker SHELXTL'
_computing_structure_refinement 'SHELXL-97 (Sheldrick, 1997)'
_computing_structure_solution 'SHELXS-97 (Sheldrick, 1990)'
_diffrn_ambient_temperature 93(2)
_diffrn_measured_fraction_theta_full 0.986
_diffrn_measured_fraction_theta_max 0.987
_diffrn_measurement_device_type CCD
_diffrn_measurement_method '\o scans'
_diffrn_radiation_monochromator confocal
_diffrn_radiation_source 'rotating anode'
_diffrn_radiation_type MoK\a
_diffrn_radiation_wavelength 0.71073
_diffrn_reflns_av_R_equivalents 0.1899
_diffrn_reflns_av_sigmaI/netI 0.0256
_diffrn_reflns_limit_h_max 22
_diffrn_reflns_limit_h_min -21
_diffrn_reflns_limit_k_max 22
_diffrn_reflns_limit_k_min -22
_diffrn_reflns_limit_l_max 22
_diffrn_reflns_limit_l_min -22
_diffrn_reflns_number 55683
_diffrn_reflns_theta_full 25.00
_diffrn_reflns_theta_max 25.33
_diffrn_reflns_theta_min 3.05
_exptl_absorpt_coefficient_mu 0.575
_exptl_absorpt_correction_T_max 1.0000
_exptl_absorpt_correction_T_min 0.9386
_exptl_absorpt_correction_type multi-scan
_exptl_crystal_colour colourless
_exptl_crystal_density_diffrn 1.903
_exptl_crystal_density_method 'not measured'
_exptl_crystal_description platelet
_exptl_crystal_F_000 3950
_exptl_crystal_size_max 0.030
_exptl_crystal_size_mid 0.030
_exptl_crystal_size_min 0.010
_refine_diff_density_max 0.723
_refine_diff_density_min -1.180
_refine_diff_density_rms 0.137
_refine_ls_extinction_method none
_refine_ls_goodness_of_fit_ref 1.288
_refine_ls_hydrogen_treatment noref
_refine_ls_matrix_type full
_refine_ls_number_parameters 68
_refine_ls_number_reflns 1034
_refine_ls_number_restraints 0
_refine_ls_restrained_S_all 1.288
_refine_ls_R_factor_all 0.1386
_refine_ls_R_factor_gt 0.1320
_refine_ls_shift/su_max 0.049
_refine_ls_shift/su_mean 0.012
_refine_ls_structure_factor_coef Fsqd
_refine_ls_weighting_details 'calc w=1/[\s^2^(Fo^2^)+(0.0914P)^2^+190.4860P] where P=(Fo^2^+2Fc^2^)/3'
_refine_ls_weighting_scheme calc
_refine_ls_wR_factor_gt 0.2986
_refine_ls_wR_factor_ref 0.3030
_reflns_number_gt 958
_reflns_number_total 1034
_reflns_threshold_expression >2sigma(I)
_cod_data_source_file b705377k.txt
_cod_data_source_block MgAPO_STA-14
_cod_depositor_comments
;
The following automatic conversions were performed:
'_symmetry_cell_setting' value 'Cubic' changed to 'cubic' according to
'/home/saulius/struct/CIF-dictionaries/cif_core.dic' dictionary named
'cif_core.dic' version 2.4.1 from 2010-06-29.

Automatic conversion script
Id: cif_fix_enum 1527 2010-12-29 10:47:43Z saulius 
;
_cod_original_sg_symbol_H-M Pn-3n
_cod_database_code 7102090

loop_
_symmetry_equiv_pos_as_xyz
'x, y, z'
'-x+1/2, -y+1/2, z'
'-x+1/2, y, -z+1/2'
'x, -y+1/2, -z+1/2'
'z, x, y'
'z, -x+1/2, -y+1/2'
'-z+1/2, -x+1/2, y'
'-z+1/2, x, -y+1/2'
'y, z, x'
'-y+1/2, z, -x+1/2'
'y, -z+1/2, -x+1/2'
'-y+1/2, -z+1/2, x'
'y, x, -z+1/2'
'-y+1/2, -x+1/2, -z+1/2'
'y, -x+1/2, z'
'-y+1/2, x, z'
'x, z, -y+1/2'
'-x+1/2, z, y'
'-x+1/2, -z+1/2, -y+1/2'
'x, -z+1/2, y'
'z, y, -x+1/2'
'z, -y+1/2, x'
'-z+1/2, y, x'
'-z+1/2, -y+1/2, -x+1/2'
'-x, -y, -z'
'x-1/2, y-1/2, -z'
'x-1/2, -y, z-1/2'
'-x, y-1/2, z-1/2'
'-z, -x, -y'
'-z, x-1/2, y-1/2'
'z-1/2, x-1/2, -y'
'z-1/2, -x, y-1/2'
'-y, -z, -x'
'y-1/2, -z, x-1/2'
'-y, z-1/2, x-1/2'
'y-1/2, z-1/2, -x'
'-y, -x, z-1/2'
'y-1/2, x-1/2, z-1/2'
'-y, x-1/2, -z'
'y-1/2, -x, -z'
'-x, -z, y-1/2'
'x-1/2, -z, -y'
'x-1/2, z-1/2, y-1/2'
'-x, z-1/2, -y'
'-z, -y, x-1/2'
'-z, y-1/2, -x'
'z-1/2, -y, -x'
'z-1/2, y-1/2, x-1/2'

loop_
_atom_site_label
_atom_site_type_symbol
_atom_site_fract_x
_atom_site_fract_y
_atom_site_fract_z
_atom_site_U_iso_or_equiv
_atom_site_adp_type
_atom_site_occupancy
_atom_site_symmetry_multiplicity
_atom_site_calc_flag
_atom_site_refinement_flags
P1 P 0.07081(16) 0.55166(13) 0.66723(14) 0.0134(8) Uani 1 1 d .
Al1 Al -0.04564(15) 0.43172(16) 0.66597(16) 0.0118(9) Uani 1 1 d .
O1 O -0.0003(4) 0.5143(4) 0.6602(4) 0.0191(18) Uani 1 1 d .
O2 O 0.0644(4) 0.6211(4) 0.6295(4) 0.0232(19) Uani 1 1 d .
O3 O 0.0866(5) 0.5665(4) 0.7445(4) 0.028(2) Uani 1 1 d .
O4 O 0.1294(4) 0.5079(4) 0.6367(4) 0.0226(18) Uani 1 1 d .
N1 N -0.2500 0.2500 0.7500 0.016(5) Uiso 1 8 d S
C1 C -0.2059(18) 0.3023(16) 0.7046(18) 0.044(6) Uiso 0.50 1 d P
C2 C -0.1525(11) 0.2500 0.6525(11) 0.050(6) Uiso 0.80 2 d SP
C3 C -0.2500 0.387(3) 0.7500 0.021(11) Uiso 0.40 4 d SP
N2 N -0.2500 0.7500 0.7500 0.030(12) Uiso 1 24 d S
O12 O -0.130(4) 0.630(4) 0.630(4) 0.13(5) Uiso 0.25 3 d SP

loop_
_atom_site_aniso_label
_atom_site_aniso_U_11
_atom_site_aniso_U_22
_atom_site_aniso_U_33
_atom_site_aniso_U_23
_atom_site_aniso_U_13
_atom_site_aniso_U_12
P1 0.0261(17) 0.0065(13) 0.0076(14) -0.0009(10) 0.0020(11) -0.0070(11)
Al1 0.0128(16) 0.0123(16) 0.0105(16) 0.0002(12) -0.0017(12) 0.0001(12)
O1 0.022(4) 0.018(4) 0.017(4) 0.000(3) 0.004(3) -0.015(3)
O2 0.033(4) 0.011(4) 0.025(5) 0.010(3) 0.002(4) 0.005(3)
O3 0.042(5) 0.027(4) 0.015(4) -0.011(4) 0.009(4) -0.016(4)
O4 0.031(5) 0.011(4) 0.026(4) -0.004(3) 0.008(3) 0.012(3)

loop_
_atom_type_symbol
_atom_type_description
_atom_type_scat_dispersion_real
_atom_type_scat_dispersion_imag
_atom_type_scat_source
C C 0.0033 0.0016 'International Tables Vol C Tables 4.2.6.8 and 6.1.1.4'
H H 0.0000 0.0000 'International Tables Vol C Tables 4.2.6.8 and 6.1.1.4'
N N 0.0061 0.0033 'International Tables Vol C Tables 4.2.6.8 and 6.1.1.4'
O O 0.0106 0.0060 'International Tables Vol C Tables 4.2.6.8 and 6.1.1.4'
Mg Mg 0.0486 0.0363 'International Tables Vol C Tables 4.2.6.8 and 6.1.1.4'
Al Al 0.0645 0.0514 'International Tables Vol C Tables 4.2.6.8 and 6.1.1.4'
P P 0.1023 0.0942 'International Tables Vol C Tables 4.2.6.8 and 6.1.1.4'

loop_
_geom_angle_atom_site_label_1
_geom_angle_atom_site_label_2
_geom_angle_atom_site_label_3
_geom_angle
_geom_angle_site_symmetry_1
_geom_angle_site_symmetry_3
O2 P1 O4 111.1(5) . .
O2 P1 O3 108.2(5) . .
O4 P1 O3 109.1(5) . .
O2 P1 O1 107.1(4) . .
O4 P1 O1 111.2(5) . .
O3 P1 O1 110.0(4) . .
O3 Al1 O4 110.8(4) 14_556 34_566
O3 Al1 O1 109.6(4) 14_556 .
O4 Al1 O1 109.8(4) 34_566 .
O3 Al1 O2 105.2(4) 14_556 7
O4 Al1 O2 110.3(4) 34_566 7
O1 Al1 O2 111.0(4) . 7
P1 O1 Al1 145.5(5) . .
P1 O2 Al1 146.0(5) . 10
P1 O3 Al1 147.2(5) . 14_556
P1 O4 Al1 151.6(6) . 31_566
C1 N1 C1 179(3) 2_455 23_556
C1 N1 C1 66.1(12) 2_455 24
C1 N1 C1 113(3) 23_556 24
C1 N1 C1 79(2) 2_455 21_455
C1 N1 C1 101(2) 23_556 21_455
C1 N1 C1 115(3) 24 21_455
C1 N1 C1 113(3) 2_455 .
C1 N1 C1 66.1(12) 23_556 .
C1 N1 C1 79(2) 24 .
C1 N1 C1 66.1(12) 21_455 .
C1 N1 C1 66.1(12) 2_455 22_456
C1 N1 C1 115(3) 23_556 22_456
C1 N1 C1 101(2) 24 22_456
C1 N1 C1 113(3) 21_455 22_456
C1 N1 C1 179(3) . 22_456
C1 N1 C1 115(3) 2_455 3_456
C1 N1 C1 66.1(12) 23_556 3_456
C1 N1 C1 179(3) 24 3_456
C1 N1 C1 66.1(12) 21_455 3_456
C1 N1 C1 101(2) . 3_456
C1 N1 C1 79(2) 22_456 3_456
C1 N1 C1 101(2) 2_455 4_556
C1 N1 C1 79(2) 23_556 4_556
C1 N1 C1 66.1(12) 24 4_556
C1 N1 C1 179(3) 21_455 4_556
C1 N1 C1 115(3) . 4_556
C1 N1 C1 66.1(12) 22_456 4_556
C1 N1 C1 113(3) 3_456 4_556
N1 C1 C1 57.0(6) . 21_455
N1 C1 C1 57.0(6) . 23_556
C1 C1 C1 90.000(6) 21_455 23_556
N1 C1 C2 105.4(18) . .
C1 C1 C2 127(2) 21_455 .
C1 C1 C2 124(2) 23_556 .
N1 C1 C3 92.7(17) . .
C1 C1 C3 64.9(8) 21_455 .
C1 C1 C3 64.9(8) 23_556 .
C2 C1 C3 162(2) . .
N1 C1 C1 50.4(12) . 24
C1 C1 C1 90.7(15) 21_455 24
C1 C1 C1 89.3(16) 23_556 24
C2 C1 C1 55.0(10) . 24
C3 C1 C1 143.2(12) . 24
C1 C2 C1 70(2) . 24
C1 C3 C1 50.1(15) 21_455 .
C1 C3 C1 74(2) 21_455 23_556
C1 C3 C1 50.1(15) . 23_556
C1 C3 C1 50.1(15) 21_455 3_456
C1 C3 C1 74(2) . 3_456
C1 C3 C1 50.1(15) 23_556 3_456

loop_
_geom_bond_atom_site_label_1
_geom_bond_atom_site_label_2
_geom_bond_distance
_geom_bond_site_symmetry_2
P1 O2 1.498(8) .
P1 O4 1.499(8) .
P1 O3 1.517(8) .
P1 O1 1.525(7) .
Al1 O3 1.772(8) 14_556
Al1 O4 1.781(8) 34_566
Al1 O1 1.783(7) .
Al1 O2 1.800(8) 7
O2 Al1 1.800(8) 10
O3 Al1 1.772(8) 14_556
O4 Al1 1.781(8) 31_566
N1 C1 1.55(3) 2_455
N1 C1 1.55(3) 23_556
N1 C1 1.55(3) 24
N1 C1 1.55(3) 21_455
N1 C1 1.55(3) .
N1 C1 1.55(3) 22_456
N1 C1 1.55(3) 3_456
N1 C1 1.55(3) 4_556
C1 C1 1.69(4) 21_455
C1 C1 1.69(4) 23_556
C1 C2 1.72(4) .
C1 C3 2.00(5) .
C1 C1 1.98(6) 24
C2 C1 1.72(4) 24
C3 C1 2.00(5) 21_455
C3 C1 2.00(5) 23_556
C3 C1 2.00(5) 3_456

loop_
_geom_torsion_atom_site_label_1
_geom_torsion_atom_site_label_2
_geom_torsion_atom_site_label_3
_geom_torsion_atom_site_label_4
_geom_torsion
_geom_torsion_site_symmetry_1
_geom_torsion_site_symmetry_4
O2 P1 O1 Al1 161.8(8) . .
O4 P1 O1 Al1 40.2(10) . .
O3 P1 O1 Al1 -80.8(9) . .
O3 Al1 O1 P1 82.1(9) 14_556 .
O4 Al1 O1 P1 -39.8(9) 34_566 .
O2 Al1 O1 P1 -162.0(8) 7 .
O4 P1 O2 Al1 38.7(11) . 10
O3 P1 O2 Al1 158.5(9) . 10
O1 P1 O2 Al1 -83.0(10) . 10
O2 P1 O3 Al1 136.1(10) . 14_556
O4 P1 O3 Al1 -102.9(11) . 14_556
O1 P1 O3 Al1 19.4(12) . 14_556
O2 P1 O4 Al1 -72.4(13) . 31_566
O3 P1 O4 Al1 168.3(11) . 31_566
O1 P1 O4 Al1 46.8(13) . 31_566
C1 N1 C1 C1 66(2) 2_455 21_455
C1 N1 C1 C1 -115.0(13) 23_556 21_455
C1 N1 C1 C1 124(3) 24 21_455
C1 N1 C1 C1 33.0(13) 22_456 21_455
C1 N1 C1 C1 -57.5(6) 3_456 21_455
C1 N1 C1 C1 -179.2(16) 4_556 21_455
C1 N1 C1 C1 -179.2(16) 2_455 23_556
C1 N1 C1 C1 -121(3) 24 23_556
C1 N1 C1 C1 115.0(13) 21_455 23_556
C1 N1 C1 C1 148.1(13) 22_456 23_556
C1 N1 C1 C1 57.5(6) 3_456 23_556
C1 N1 C1 C1 -64(2) 4_556 23_556
C1 N1 C1 C2 -58.1(13) 2_455 .
C1 N1 C1 C2 121(3) 23_556 .
C1 N1 C1 C2 -0.001(2) 24 .
C1 N1 C1 C2 -124(3) 21_455 .
C1 N1 C1 C2 -90.8(16) 22_456 .
C1 N1 C1 C2 179(3) 3_456 .
C1 N1 C1 C2 56.9(13) 4_556 .
C1 N1 C1 C3 123.3(18) 2_455 .
C1 N1 C1 C3 -57.5(6) 23_556 .
C1 N1 C1 C3 -179(3) 24 .
C1 N1 C1 C3 57.5(6) 21_455 .
C1 N1 C1 C3 90.5(12) 22_456 .
C1 N1 C1 C3 0.000(5) 3_456 .
C1 N1 C1 C3 -121.7(17) 4_556 .
C1 N1 C1 C1 -58.1(13) 2_455 24
C1 N1 C1 C1 121(3) 23_556 24
C1 N1 C1 C1 -124(3) 21_455 24
C1 N1 C1 C1 -90.8(16) 22_456 24
C1 N1 C1 C1 179(3) 3_456 24
C1 N1 C1 C1 56.9(13) 4_556 24
N1 C1 C2 C1 0.001(1) . 24
C1 C1 C2 C1 -60.0(7) 21_455 24
C1 C1 C2 C1 60.2(6) 23_556 24
C3 C1 C2 C1 176(9) . 24
N1 C1 C3 C1 -51.3(4) . 21_455
C1 C1 C3 C1 -102.6(9) 23_556 21_455
C2 C1 C3 C1 133(9) . 21_455
C1 C1 C3 C1 -53(4) 24 21_455
N1 C1 C3 C1 51.3(4) . 23_556
C1 C1 C3 C1 102.6(9) 21_455 23_556
C2 C1 C3 C1 -125(9) . 23_556
C1 C1 C3 C1 50(4) 24 23_556
N1 C1 C3 C1 0.000(4) . 3_456
C1 C1 C3 C1 51.3(4) 21_455 3_456
C1 C1 C3 C1 -51.3(4) 23_556 3_456
C2 C1 C3 C1 -176(9) . 3_456
C1 C1 C3 C1 -2(4) 24 3_456
